data_2311991
loop_
_publ_author_name
'Tan, Xue Jie'
'Wang, Di'
'Lei, Xu Gang'
'Chen, Jun Peng'

_publ_section_title
;
 Theoretical insight into the disordered structure of
 (Z)-2-[(E)-(4-methoxybenzylidene)hydrazinylidene]-1,2-diphenylethanone:
 the role of noncovalent interactions.
;
_journal_coeditor_code JX3017
_journal_issue 'Pt 9'
_journal_name_full 'Acta crystallographica. Section C, Structural chemistry'
_journal_page_first 1058
_journal_page_last 1067
_journal_paper_doi 10.1107/S2053229618009762
_journal_volume 74
_journal_year 2018
_chemical_formula_iupac 'C22 H18 N2 O2'
_chemical_formula_moiety 'C22 H18 N2 O2'
_chemical_formula_sum 'C22 H18 N2 O2'
_chemical_formula_weight 342.38
_chemical_melting_point 419.4(2)
_chemical_name_common
;
(Z)-2-((E)-(4-methoxybenzylidene)hydrazono)-1,2-diphenylethanone
;
_chemical_name_systematic (<i>Z</i>)-2-[(<i>E</i>)-(4-Methoxybenzylidene)hydrazinylidene]-1,2-diphenylethanone
_space_group_crystal_system monoclinic
_space_group_IT_number 14
_space_group_name_Hall '-P 2ybc'
_space_group_name_H-M_alt 'P 1 21/c 1'
_atom_sites_solution_hydrogens difmap
_audit_creation_method SHELXL-2016/6
_cell_angle_alpha 90
_cell_angle_beta 102.512(6)
_cell_angle_gamma 90
_cell_formula_units_Z 4
_cell_length_a 10.2650(6)
_cell_length_b 8.0342(5)
_cell_length_c 23.4156(13)
_cell_measurement_reflns_used 380
_cell_measurement_temperature 298(2)
_cell_measurement_theta_max 26.00
_cell_measurement_theta_min 2.45
_cell_volume 1885.2(2)
_computing_cell_refinement
;
SMART (Bruker, 2000)
;
_computing_data_collection
;
SMART (Bruker, 2000)
;
_computing_data_reduction
;
SAINT (Bruker, 2000)
;
_computing_molecular_graphics
;
SHELXTL (Bruker, 2000), PLATON (Spek, 2009),
DIAMOND (Brandenburg & Putz, 2005) and ORTEP-3 (Farrugia, 2012)
;
_computing_publication_material
;
SHELXL2016 (Sheldrick, 2015b)
;
_computing_structure_refinement
;
SHELXL2016 (Sheldrick, 2015b)
;
_computing_structure_solution
;
SHELXT2016 (Sheldrick, 2015a)
;
_diffrn_ambient_temperature 298(2)
_diffrn_detector_area_resol_mean 10.13
_diffrn_measured_fraction_theta_full 0.997
_diffrn_measured_fraction_theta_max 0.887
_diffrn_measurement_device_type 'Bruker SMART CCD area-detector'
_diffrn_measurement_method 'phi and omega scans'
_diffrn_radiation_type MoK\a
_diffrn_radiation_wavelength 0.71073
_diffrn_reflns_av_R_equivalents 0.0198
_diffrn_reflns_limit_h_max 13
_diffrn_reflns_limit_h_min -13
_diffrn_reflns_limit_k_max 10
_diffrn_reflns_limit_k_min -9
_diffrn_reflns_limit_l_max 29
_diffrn_reflns_limit_l_min -19
_diffrn_reflns_number 11966
_diffrn_reflns_theta_full 26.000
_diffrn_reflns_theta_max 29.002
_diffrn_reflns_theta_min 3.489
_exptl_absorpt_coefficient_mu 0.078
_exptl_absorpt_correction_T_max 0.939
_exptl_absorpt_correction_T_min 0.903
_exptl_absorpt_correction_type multi-scan
_exptl_absorpt_process_details
;
(SADABS; Bruker, 2000)
;
_exptl_crystal_colour yellow
_exptl_crystal_density_diffrn 1.215
_exptl_crystal_description block
_exptl_crystal_F_000 720
_exptl_crystal_size_max 0.35
_exptl_crystal_size_mid 0.25
_exptl_crystal_size_min 0.25
_refine_diff_density_max 0.143
_refine_diff_density_min -0.136
_refine_ls_extinction_coef 0.0045(8)
_refine_ls_extinction_expression Fc^*^=kFc[1+0.001xFc^2^\l^3^/sin(2\q)]^-1/4^
_refine_ls_extinction_method
;
SHELXL2016 (Sheldrick, 2015b)
;
_refine_ls_goodness_of_fit_ref 1.020
_refine_ls_hydrogen_treatment refall
_refine_ls_matrix_type full
_refine_ls_number_parameters 308
_refine_ls_number_reflns 4429
_refine_ls_number_restraints 0
_refine_ls_restrained_S_all 1.020
_refine_ls_R_factor_all 0.0672
_refine_ls_R_factor_gt 0.0479
_refine_ls_shift/su_max 0.000
_refine_ls_shift/su_mean 0.000
_refine_ls_structure_factor_coef Fsqd
_refine_ls_weighting_details 'w=1/[\s^2^(Fo^2^)+(0.0578P)^2^+0.2286P] where P=(Fo^2^+2Fc^2^)/3'
_refine_ls_weighting_scheme calc
_refine_ls_wR_factor_gt 0.1215
_refine_ls_wR_factor_ref 0.1359
_reflns_number_gt 3156
_reflns_number_total 4429
_reflns_threshold_expression 'I > 2\s(I)'
_cod_data_source_file jx3017sup1.cif
_cod_data_source_block o-MHDE
_cod_original_sg_symbol_H-M 'P 21/c'
_cod_database_code 2311991
_shelx_space_group_comment
;
The symmetry employed for this shelxl refinement is uniquely defined
by the following loop, which should always be used as a source of
symmetry information in preference to the above space-group names.
They are only intended as comments.
;
_shelx_estimated_absorpt_t_min 0.900
_shelx_estimated_absorpt_t_max 0.940

loop_
_space_group_symop_operation_xyz
'x, y, z'
'-x, y+1/2, -z+1/2'
'-x, -y, -z'
'x, -y-1/2, z-1/2'

loop_
_atom_site_type_symbol
_atom_site_label
_atom_site_fract_x
_atom_site_fract_y
_atom_site_fract_z
_atom_site_U_iso_or_equiv
_atom_site_adp_type
_atom_site_calc_flag
_atom_site_occupancy
C C1 0.29248(15) 0.6837(2) 0.43897(7) 0.0687(4) Uani d 1
C C2 0.40120(17) 0.6784(3) 0.48403(8) 0.0794(5) Uani d 1
C C3 0.51822(15) 0.7607(2) 0.48022(7) 0.0706(4) Uani d 1
C C4 0.52559(16) 0.8467(2) 0.43041(7) 0.0751(5) Uani d 1
C C5 0.41464(15) 0.8525(2) 0.38465(7) 0.0732(4) Uani d 1
C C6 0.29655(14) 0.77307(18) 0.38818(6) 0.0590(3) Uani d 1
C C7 0.17926(15) 0.7869(2) 0.34088(6) 0.0627(4) Uani d 1
C C8 -0.14713(13) 0.70224(17) 0.30534(5) 0.0543(3) Uani d 1
C C9 -0.27222(14) 0.72320(17) 0.26105(6) 0.0587(3) Uani d 1
C C10 -0.27329(18) 0.8065(2) 0.20879(7) 0.0754(4) Uani d 1
C C11 -0.3914(2) 0.8235(3) 0.16739(8) 0.0901(6) Uani d 1
C C12 -0.5081(2) 0.7576(3) 0.17737(9) 0.0887(6) Uani d 1
C C13 -0.50850(19) 0.6764(3) 0.22852(9) 0.0892(5) Uani d 1
C C14 -0.39152(16) 0.6597(2) 0.27028(8) 0.0754(4) Uani d 1
C C15 -0.15335(13) 0.62706(18) 0.36447(5) 0.0547(3) Uani d 1
C C16 -0.12561(11) 0.44760(16) 0.37484(5) 0.0513(3) Uani d 1
C C17 -0.09552(15) 0.34514(19) 0.33190(7) 0.0639(4) Uani d 1
C C18 -0.07578(19) 0.1767(2) 0.34192(9) 0.0813(5) Uani d 1
C C19 -0.0837(2) 0.1104(2) 0.39488(10) 0.0890(5) Uani d 1
C C20 -0.1102(2) 0.2108(3) 0.43833(10) 0.0897(6) Uani d 1
C C21 -0.13144(16) 0.3790(2) 0.42878(7) 0.0707(4) Uani d 1
C C22 0.7400(2) 0.8338(4) 0.52974(11) 0.1036(8) Uani d 1
N N1 0.06922(12) 0.72182(16) 0.34438(5) 0.0628(3) Uani d 1
N N2 -0.03509(12) 0.75292(15) 0.29555(5) 0.0624(3) Uani d 1
O O1 0.61916(12) 0.74650(19) 0.52825(5) 0.0973(4) Uani d 1
O O2 -0.18530(13) 0.71734(14) 0.40079(5) 0.0808(4) Uani d 1
H H1 0.2098(16) 0.624(2) 0.4419(7) 0.080(5) Uiso d 1
H H2 0.4010(18) 0.613(3) 0.5184(8) 0.101(6) Uiso d 1
H H4 0.6030(17) 0.906(2) 0.4256(7) 0.086(5) Uiso d 1
H H5 0.4160(16) 0.914(2) 0.3492(7) 0.086(5) Uiso d 1
H H7 0.1869(15) 0.857(2) 0.3076(7) 0.083(5) Uiso d 1
H H10 -0.1906(17) 0.851(2) 0.2028(7) 0.087(5) Uiso d 1
H H11 -0.389(2) 0.881(3) 0.1313(9) 0.119(7) Uiso d 1
H H12 -0.593(2) 0.762(2) 0.1488(9) 0.108(6) Uiso d 1
H H13 -0.590(2) 0.630(3) 0.2360(8) 0.108(6) Uiso d 1
H H14 -0.3914(17) 0.602(2) 0.3054(8) 0.088(5) Uiso d 1
H H17 -0.0885(15) 0.394(2) 0.2933(7) 0.076(4) Uiso d 1
H H18 -0.060(2) 0.105(3) 0.3109(9) 0.117(7) Uiso d 1
H H19 -0.071(2) -0.004(3) 0.4040(9) 0.122(7) Uiso d 1
H H20 -0.110(2) 0.169(3) 0.4744(9) 0.113(7) Uiso d 1
H H21 -0.1472(16) 0.453(2) 0.4576(7) 0.082(5) Uiso d 1
H H22A 0.790(3) 0.805(3) 0.5676(12) 0.134(9) Uiso d 1
H H22B 0.726(3) 0.965(5) 0.5259(14) 0.196(15) Uiso d 1
H H22C 0.787(2) 0.794(3) 0.5006(10) 0.121(7) Uiso d 1

loop_
_atom_site_aniso_label
_atom_site_aniso_U_11
_atom_site_aniso_U_22
_atom_site_aniso_U_33
_atom_site_aniso_U_12
_atom_site_aniso_U_13
_atom_site_aniso_U_23
C1 0.0637(8) 0.0801(11) 0.0644(9) -0.0097(7) 0.0186(7) 0.0098(8)
C2 0.0738(10) 0.0981(13) 0.0655(9) -0.0077(9) 0.0137(8) 0.0169(9)
C3 0.0627(8) 0.0847(11) 0.0630(9) 0.0002(7) 0.0106(7) -0.0063(8)
C4 0.0621(8) 0.0922(12) 0.0752(10) -0.0151(8) 0.0240(7) -0.0046(9)
C5 0.0701(9) 0.0912(12) 0.0627(9) -0.0095(8) 0.0242(7) 0.0077(8)
C6 0.0613(8) 0.0641(8) 0.0552(7) -0.0022(6) 0.0206(6) -0.0001(6)
C7 0.0661(8) 0.0712(9) 0.0547(8) -0.0022(7) 0.0215(6) 0.0069(7)
C8 0.0622(7) 0.0518(7) 0.0509(7) 0.0012(6) 0.0167(6) -0.0004(6)
C9 0.0645(8) 0.0544(8) 0.0572(8) 0.0061(6) 0.0134(6) -0.0012(6)
C10 0.0772(10) 0.0876(12) 0.0613(9) 0.0069(9) 0.0150(8) 0.0078(8)
C11 0.0994(14) 0.1025(15) 0.0632(10) 0.0230(11) 0.0066(9) 0.0096(10)
C12 0.0768(12) 0.0915(14) 0.0875(13) 0.0196(10) -0.0051(10) -0.0092(11)
C13 0.0658(10) 0.0922(14) 0.1046(15) 0.0019(9) 0.0078(10) -0.0003(11)
C14 0.0673(9) 0.0778(11) 0.0802(11) -0.0005(8) 0.0142(8) 0.0096(9)
C15 0.0592(7) 0.0573(8) 0.0505(7) -0.0039(6) 0.0179(6) -0.0043(6)
C16 0.0495(6) 0.0563(8) 0.0486(6) -0.0070(5) 0.0113(5) -0.0008(6)
C17 0.0763(9) 0.0592(9) 0.0556(8) 0.0000(7) 0.0131(7) -0.0052(7)
C18 0.0979(12) 0.0590(10) 0.0852(12) 0.0013(8) 0.0163(9) -0.0109(9)
C19 0.0976(12) 0.0562(10) 0.1142(15) -0.0046(9) 0.0247(11) 0.0098(11)
C20 0.1058(14) 0.0816(13) 0.0883(13) -0.0025(10) 0.0354(11) 0.0284(11)
C21 0.0839(10) 0.0703(11) 0.0644(9) -0.0030(8) 0.0304(8) 0.0065(8)
C22 0.0668(11) 0.161(3) 0.0821(14) -0.0163(13) 0.0129(10) -0.0327(15)
N1 0.0626(7) 0.0693(8) 0.0565(7) -0.0049(5) 0.0132(5) 0.0087(6)
N2 0.0650(7) 0.0700(8) 0.0530(6) 0.0000(6) 0.0141(5) 0.0085(6)
O1 0.0747(8) 0.1313(12) 0.0787(8) -0.0115(7) 0.0012(6) 0.0027(7)
O2 0.1151(9) 0.0683(7) 0.0697(7) 0.0051(6) 0.0435(6) -0.0085(5)

loop_
_atom_type_symbol
_atom_type_description
_atom_type_scat_dispersion_real
_atom_type_scat_dispersion_imag
_atom_type_scat_source
C C 0.0033 0.0016 'International Tables Vol C Tables 4.2.6.8 and 6.1.1.4'
H H 0.0000 0.0000 'International Tables Vol C Tables 4.2.6.8 and 6.1.1.4'
N N 0.0061 0.0033 'International Tables Vol C Tables 4.2.6.8 and 6.1.1.4'
O O 0.0106 0.0060 'International Tables Vol C Tables 4.2.6.8 and 6.1.1.4'

loop_
_geom_angle_atom_site_label_1
_geom_angle_atom_site_label_2
_geom_angle_atom_site_label_3
_geom_angle
C2 C1 C6 120.35(15)
C2 C1 H1 120.1(9)
C6 C1 H1 119.5(9)
C1 C2 C3 120.69(16)
C1 C2 H2 121.0(11)
C3 C2 H2 118.2(11)
O1 C3 C4 124.98(15)
O1 C3 C2 114.92(15)
C4 C3 C2 120.10(15)
C3 C4 C5 119.14(15)
C3 C4 H4 123.6(10)
C5 C4 H4 117.3(10)
C4 C5 C6 121.40(15)
C4 C5 H5 121.1(10)
C6 C5 H5 117.5(10)
C5 C6 C1 118.31(14)
C5 C6 C7 120.64(13)
C1 C6 C7 121.03(13)
N1 C7 C6 121.58(13)
N1 C7 H7 121.2(9)
C6 C7 H7 117.1(9)
N2 C8 C9 120.94(12)
N2 C8 C15 120.14(12)
C9 C8 C15 118.84(11)
C14 C9 C10 118.35(15)
C14 C9 C8 120.82(13)
C10 C9 C8 120.84(14)
C11 C10 C9 120.08(18)
C11 C10 H10 121.9(10)
C9 C10 H10 118.0(10)
C12 C11 C10 120.37(19)
C12 C11 H11 121.2(12)
C10 C11 H11 118.4(13)
C13 C12 C11 120.11(18)
C13 C12 H12 116.6(13)
C11 C12 H12 123.2(12)
C12 C13 C14 120.02(19)
C12 C13 H13 120.8(12)
C14 C13 H13 119.2(12)
C13 C14 C9 121.07(18)
C13 C14 H14 120.1(11)
C9 C14 H14 118.8(11)
O2 C15 C16 122.56(12)
O2 C15 C8 118.01(12)
C16 C15 C8 119.39(11)
C17 C16 C21 118.94(14)
C17 C16 C15 121.70(12)
C21 C16 C15 119.36(13)
C18 C17 C16 120.45(15)
C18 C17 H17 120.2(9)
C16 C17 H17 119.4(9)
C19 C18 C17 120.02(18)
C19 C18 H18 120.1(13)
C17 C18 H18 119.9(13)
C18 C19 C20 120.24(18)
C18 C19 H19 123.4(13)
C20 C19 H19 116.4(13)
C19 C20 C21 120.40(18)
C19 C20 H20 120.8(14)
C21 C20 H20 118.7(14)
C20 C21 C16 119.91(16)
C20 C21 H21 123.4(10)
C16 C21 H21 116.6(11)
O1 C22 H22A 101.5(15)
O1 C22 H22B 112.9(18)
H22A C22 H22B 111(2)
O1 C22 H22C 112.7(14)
H22A C22 H22C 109(2)
H22B C22 H22C 110(2)
C7 N1 N2 114.00(12)
C8 N2 N1 110.54(11)
C3 O1 C22 118.98(17)

loop_
_geom_bond_atom_site_label_1
_geom_bond_atom_site_label_2
_geom_bond_distance
C1 C2 1.360(2)
C1 C6 1.398(2)
C1 H1 0.991(17)
C2 C3 1.391(2)
C2 H2 0.96(2)
C3 O1 1.3589(18)
C3 C4 1.372(2)
C4 C5 1.385(2)
C4 H4 0.953(18)
C5 C6 1.388(2)
C5 H5 0.971(18)
C6 C7 1.453(2)
C7 N1 1.2635(19)
C7 H7 0.978(18)
C8 N2 1.2865(17)
C8 C9 1.4751(19)
C8 C15 1.5245(18)
C9 C14 1.386(2)
C9 C10 1.393(2)
C10 C11 1.385(2)
C10 H10 0.959(18)
C11 C12 1.375(3)
C11 H11 0.97(2)
C12 C13 1.365(3)
C12 H12 0.98(2)
C13 C14 1.381(2)
C13 H13 0.96(2)
C14 H14 0.944(18)
C15 O2 1.2156(15)
C15 C16 1.4794(19)
C16 C17 1.3850(18)
C16 C21 1.3911(19)
C17 C18 1.381(2)
C17 H17 1.004(16)
C18 C19 1.368(3)
C18 H18 0.97(2)
C19 C20 1.371(3)
C19 H19 0.95(3)
C20 C21 1.380(3)
C20 H20 0.91(2)
C21 H21 0.942(17)
C22 O1 1.419(3)
C22 H22A 0.95(3)
C22 H22B 1.07(4)
C22 H22C 0.97(3)
N1 N2 1.4092(16)

loop_
_geom_hbond_atom_site_label_D
_geom_hbond_atom_site_label_H
_geom_hbond_atom_site_label_A
_geom_hbond_site_symmetry_A
_geom_hbond_distance_DH
_geom_hbond_distance_HA
_geom_hbond_distance_DA
_geom_hbond_angle_DHA
C19 H19 O2 1_545 0.95(3) 2.52(2) 3.338(2) 144.8(17)
C22 H22C O2 1_655 0.97(3) 2.49(3) 3.404(3) 156.3(18)
C10 H10 N2 . 0.959(18) 2.527(16) 2.853(2) 99.9(12)
C21 H21 O2 . 0.942(17) 2.489(17) 2.822(2) 100.8(12)
